data_1552035
loop_
_publ_author_name
'Jurt, Pascal'
'Salnikov, Oleg'
'Gianetti, Thomas L.'
'Chukanov, Nikita'
'Baker, Matthew G.'
'Le Corre, Gr\'egoire'
'Borger, Jaap E.'
'Verel, Ren\'e'
'Gauthier, S\'ebastien'
'Fuhr, Olaf'
'Kovtunov, Kirill V.'
'Fedorov, Alexey'
'Fenske, Dieter'
'Koptyug, Igor V.'
'Gr\"utzmacher, Hansj\"org'

_publ_section_title
;
 Low-valent Homobimetallic Rh Complexes: Influence of Ligands on the
 Structure and the Intramolecular Reactivity of Rh--H Intermediates
;
_journal_name_full 'Chemical Science'
_journal_paper_doi 10.1039/C9SC02683E
_journal_year 2019
_chemical_formula_moiety '0.5(C55 H53 P2 Rh Si2), 0.5(C F3 O3 S), 0.5(C4 H7.03 O), 0.74(C4 H8 O)'
_chemical_formula_sum 'C32.95 H34.41 F1.5 O2.74 P Rh0.5 S0.5 Si'
_chemical_formula_weight 629.29
_space_group_crystal_system triclinic
_space_group_IT_number 2
_space_group_name_Hall '-P 1'
_space_group_name_H-M_alt 'P -1'
_symmetry_space_group_name_Hall '-P 1'
_symmetry_space_group_name_H-M 'P -1'
_atom_sites_solution_hydrogens geom
_atom_sites_solution_primary dual
_audit_creation_date 2019-02-13
_audit_creation_method
;
Olex2 1.2
(compiled 2018.05.29 svn.r3508 for OlexSys, GUI svn.r5506)
;
_audit_update_record
;
2019-05-29 deposited with the CCDC.    2019-07-08 downloaded from the CCDC.
;
_cell_angle_alpha 82.096(2)
_cell_angle_beta 83.193(2)
_cell_angle_gamma 72.058(2)
_cell_formula_units_Z 4
_cell_length_a 13.5229(13)
_cell_length_b 14.4511(13)
_cell_length_c 16.9413(16)
_cell_measurement_reflns_used 9328
_cell_measurement_temperature 100(2)
_cell_measurement_theta_max 28.23
_cell_measurement_theta_min 2.35
_cell_volume 3109.6(5)
_computing_cell_refinement 'SAINT V8.38A (?, 2016)'
_computing_data_reduction 'SAINT V8.38A (?, 2016)'
_computing_molecular_graphics 'Olex2 (Dolomanov et al., 2009)'
_computing_publication_material 'Olex2 (Dolomanov et al., 2009)'
_computing_structure_refinement 'ShelXL (Sheldrick, 2015)'
_computing_structure_solution 'ShelXT (Sheldrick, 2015)'
_diffrn_ambient_temperature 100.01
_diffrn_measured_fraction_theta_full 1.000
_diffrn_measured_fraction_theta_max 0.997
_diffrn_measurement_device_type 'Bruker APEX-II CCD'
_diffrn_measurement_method '\f and \w scans'
_diffrn_radiation_type MoK\a
_diffrn_radiation_wavelength 0.71073
_diffrn_reflns_av_R_equivalents 0.0468
_diffrn_reflns_av_unetI/netI 0.0353
_diffrn_reflns_Laue_measured_fraction_full 1.000
_diffrn_reflns_Laue_measured_fraction_max 0.997
_diffrn_reflns_limit_h_max 17
_diffrn_reflns_limit_h_min -17
_diffrn_reflns_limit_k_max 18
_diffrn_reflns_limit_k_min -18
_diffrn_reflns_limit_l_max 21
_diffrn_reflns_limit_l_min -21
_diffrn_reflns_number 76568
_diffrn_reflns_point_group_measured_fraction_full 1.000
_diffrn_reflns_point_group_measured_fraction_max 0.997
_diffrn_reflns_theta_full 25.242
_diffrn_reflns_theta_max 27.102
_diffrn_reflns_theta_min 1.490
_diffrn_standards_number 0
_exptl_absorpt_coefficient_mu 0.456
_exptl_absorpt_correction_type none
_exptl_crystal_colour 'clear red'
_exptl_crystal_colour_lustre clear
_exptl_crystal_colour_primary red
_exptl_crystal_density_diffrn 1.344
_exptl_crystal_description block
_exptl_crystal_F_000 1308
_exptl_crystal_recrystallization_method 'Cryst THF layer hexane'
_exptl_crystal_size_max 0.2
_exptl_crystal_size_mid 0.2
_exptl_crystal_size_min 0.1
_refine_diff_density_max 0.955
_refine_diff_density_min -1.171
_refine_diff_density_rms 0.088
_refine_ls_extinction_method none
_refine_ls_goodness_of_fit_ref 1.056
_refine_ls_hydrogen_treatment constr
_refine_ls_matrix_type full
_refine_ls_number_parameters 765
_refine_ls_number_reflns 13682
_refine_ls_number_restraints 68
_refine_ls_restrained_S_all 1.056
_refine_ls_R_factor_all 0.0682
_refine_ls_R_factor_gt 0.0459
_refine_ls_shift/su_max 0.001
_refine_ls_shift/su_mean 0.000
_refine_ls_structure_factor_coef Fsqd
_refine_ls_weighting_details 'w=1/[\s^2^(Fo^2^)+(0.0618P)^2^+4.9822P] where P=(Fo^2^+2Fc^2^)/3'
_refine_ls_weighting_scheme calc
_refine_ls_wR_factor_gt 0.1120
_refine_ls_wR_factor_ref 0.1303
_reflns_Friedel_coverage 0.000
_reflns_number_gt 10722
_reflns_number_total 13682
_reflns_threshold_expression 'I > 2\s(I)'
_cod_data_source_file c9sc02683e2.cif
_cod_data_source_block pjmonorh_1_0m
_cod_original_formula_sum 'C32.95 H34.41 F1.50 O2.74 P Rh0.50 S0.50 Si'
_cod_database_code 1552035
_shelx_shelxl_version_number 2017/1
_shelx_space_group_comment
;
The symmetry employed for this shelxl refinement is uniquely defined
by the following loop, which should always be used as a source of
symmetry information in preference to the above space-group names.
They are only intended as comments.
;
_shelx_estimated_absorpt_t_max 0.956
_shelx_estimated_absorpt_t_min 0.914
_olex2_refinement_description
;
1. Fixed Uiso
 At 1.2 times of:
  All C(H) groups, {H5AA,HE,HF} of C01Z, All C(H,H) groups, All C(H,H,H,H)
  groups
 At 1.5 times of:
  {H01A,H01B,H01C} of C017, {H2AA,H,HA} of C01V, {H01J,H01K,H01L} of C01H,
  {H3AA,HB,HC} of C01W, {H01V,H01W,H01X} of C01P, {H01M,H01N,H01O} of C01I
2. Restrained distances
 O01Y-C022
 1.42 with sigma of 0.001
 O01Y-C026
 1.42 with sigma of 0.001
 C1_1-C2_1 \\sim C2_1-C3_1 \\sim C3_1-C4_1
 with sigma of 0.02
 O1_1-C1_1 \\sim O1_1-C4_1
 with sigma of 0.02
 O1_1-C2_1 \\sim O1_1-C3_1
 with sigma of 0.04
 C2_1-C4_1 \\sim C1_1-C3_1
 with sigma of 0.04
3. Uiso/Uaniso restraints and constraints
O1_1 \\sim C1_1 \\sim C2_1 \\sim C3_1 \\sim C4_1: within 2A with sigma of 0.04
and sigma for terminal atoms of 0.08
4. Rigid body (RIGU) restrains
 O1_1, C1_1, C2_1, C3_1, C4_1
 with sigma for 1-2 distances of 0.004 and sigma for 1-3 distances of 0.004
5. Others
 Sof(HF)=Sof(H02C)=Sof(H02D)=Sof(C029)=Sof(H029)=1-FVAR(1)
 Sof(H5AA)=Sof(HE)=Sof(H02A)=Sof(H02B)=Sof(C028)=Sof(H02E)=Sof(H02F)=FVAR(1)
 Sof(O1)=Sof(C1)=Sof(H1A)=Sof(H1B)=Sof(C2)=Sof(H2A)=Sof(H2B)=Sof(C3)=Sof(H3A)=
 Sof(H3B)=Sof(C4)=Sof(H4A)=Sof(H4B)=0.5*FVAR(3)
6.a Ternary CH refined with riding coordinates:
 C00S(H00S)
6.b Secondary CH2 refined with riding coordinates:
 C01X(H4AA,HD), C01Z(H5AA,HE), C021(H02A,H02B), C021(H02C,H02D), C022(H02G,
 H02H), C023(H02I,H02J), C024(H02K,H02L), C026(H02M,H02N), C028(H02E,H02F),
 C1(H1A,H1B), C2(H2A,H2B), C3(H3A,H3B), C4(H4A,H4B)
6.c Aromatic/amide H refined with riding coordinates:
 C00L(H00L), C00N(H00N), C00P(H00P), C00R(H00R), C00T(H00T), C00W(H00W),
 C00X(H00X), C00Y(H00Y), C00Z(H00Z), C011(H011), C012(H012), C013(H013),
 C014(H014), C015(H015), C016(H016), C018(H018), C019(H019), C01A(H01D),
 C01C(H01E), C01D(H01F), C01E(H01G), C01F(H01H), C01G(H01I), C01J(H01P),
 C01K(H01Q), C01L(H01R), C01M(H01S), C01N(H01T), C01O(H01U), C01Q(H01Y),
 C01R(H01Z), C01S(H01), C01T(H0AA), C01U(H1AA), C01Z(HF), C029(H029)
6.d Idealised Me refined as rotating group:
 C017(H01A,H01B,H01C), C01H(H01J,H01K,H01L), C01I(H01M,H01N,H01O), C01P(H01V,
 H01W,H01X), C01V(H2AA,H,HA), C01W(H3AA,HB,HC)
;
_olex2_submission_special_instructions 'No special instructions were received'

loop_
_space_group_symop_operation_xyz
'x, y, z'
'-x, -y, -z'

loop_
_atom_site_label
_atom_site_type_symbol
_atom_site_fract_x
_atom_site_fract_y
_atom_site_fract_z
_atom_site_U_iso_or_equiv
_atom_site_adp_type
_atom_site_occupancy
_atom_site_site_symmetry_order
_atom_site_calc_flag
_atom_site_refinement_flags_posn
_atom_site_refinement_flags_adp
_atom_site_refinement_flags_occupancy
_atom_site_disorder_assembly
_atom_site_disorder_group
Rh01 Rh 0.36462(2) 0.21481(2) 0.75064(2) 0.02155(8) Uani 1 1 d . . . . .
P002 P 0.22868(5) 0.33140(5) 0.70814(4) 0.02048(15) Uani 1 1 d . . . . .
P003 P 0.48165(6) 0.22502(6) 0.64051(4) 0.02206(16) Uani 1 1 d . . . . .
Si2 Si 0.64334(6) 0.09738(7) 0.88569(5) 0.02817(19) Uani 1 1 d . . . . .
S005 S -0.15164(7) 0.59177(7) 0.74599(5) 0.0401(2) Uani 1 1 d . . . . .
Si1 Si 0.42338(7) -0.16113(6) 0.79509(5) 0.02939(19) Uani 1 1 d . . . . .
O007 O -0.1338(2) 0.5350(2) 0.68019(16) 0.0467(6) Uani 1 1 d . . . . .
O008 O -0.0978(2) 0.5418(2) 0.81469(16) 0.0565(8) Uani 1 1 d . . . . .
F009 F -0.1242(2) 0.7365(2) 0.64369(17) 0.0733(8) Uani 1 1 d . . . . .
C00A C 0.2539(2) 0.1501(2) 0.83120(17) 0.0222(6) Uani 1 1 d . . . . .
O00B O -0.2580(2) 0.6472(3) 0.76193(18) 0.0693(10) Uani 1 1 d . . . . .
C00C C 0.3112(2) 0.0523(2) 0.81610(18) 0.0250(6) Uani 1 1 d . . . . .
C00D C 0.4383(2) 0.2936(2) 0.54645(17) 0.0241(6) Uani 1 1 d . . . . .
C00E C 0.2497(2) 0.4494(2) 0.67412(18) 0.0241(6) Uani 1 1 d . . . . .
O00F O -0.0460(3) 0.9006(2) 0.9165(2) 0.0689(9) Uani 1 1 d . . . . .
C00G C 0.1490(2) 0.3101(2) 0.63753(17) 0.0249(6) Uani 1 1 d . . . . .
C00H C 0.4116(2) 0.1648(2) 0.87488(17) 0.0225(6) Uani 1 1 d . . . . .
C00I C 0.3019(2) 0.2040(2) 0.87161(16) 0.0225(6) Uani 1 1 d . . . . .
C00J C 0.1669(2) 0.3684(2) 0.87267(18) 0.0247(6) Uani 1 1 d . . . . .
C00K C 0.5803(2) 0.2766(2) 0.66399(18) 0.0285(7) Uani 1 1 d . . . . .
C00L C 0.0674(2) 0.3847(3) 0.60658(19) 0.0329(7) Uani 1 1 d . . . . .
H00L H 0.055333 0.449466 0.619333 0.040 Uiso 1 1 calc R . . . .
F00M F 0.0150(2) 0.6428(3) 0.6936(2) 0.0968(11) Uani 1 1 d . . . . .
C00N C 0.4763(2) 0.3691(2) 0.50833(18) 0.0275(6) Uani 1 1 d . . . . .
H00N H 0.527232 0.387254 0.531677 0.033 Uiso 1 1 calc R . . . .
C00O C 0.5576(2) 0.1054(2) 0.60950(18) 0.0273(6) Uani 1 1 d . . . . .
C00P C 0.2451(2) 0.4898(2) 0.59523(19) 0.0295(7) Uani 1 1 d . . . . .
H00P H 0.229105 0.455976 0.556508 0.035 Uiso 1 1 calc R . . . .
C00Q C 0.0790(2) 0.2751(2) 0.80975(17) 0.0247(6) Uani 1 1 d . . . . .
C00R C 0.1629(2) 0.2147(3) 0.62227(19) 0.0307(7) Uani 1 1 d . . . . .
H00R H 0.217036 0.162482 0.645123 0.037 Uiso 1 1 calc R . . . .
C00S C 0.1282(2) 0.3563(2) 0.79569(17) 0.0233(6) Uani 1 1 d . . . . .
H00S H 0.072746 0.418129 0.780008 0.028 Uiso 1 1 calc R . . . .
C00T C 0.5057(2) 0.1385(2) 0.85926(18) 0.0266(6) Uani 1 1 d . . . . .
H00T H 0.512533 0.139468 0.802708 0.032 Uiso 1 1 calc R . . . .
C00U C 0.1391(2) 0.1781(2) 0.82686(17) 0.0242(6) Uani 1 1 d . . . . .
C00V C 0.2466(2) 0.2943(2) 0.90934(17) 0.0232(6) Uani 1 1 d . . . . .
C00W C 0.2268(3) 0.3883(3) 1.02045(19) 0.0331(7) Uani 1 1 d . . . . .
H00W H 0.246238 0.394700 1.071030 0.040 Uiso 1 1 calc R . . . .
C00X C 0.2767(2) 0.3055(2) 0.98255(18) 0.0275(6) Uani 1 1 d . . . . .
H00X H 0.332001 0.255709 1.006583 0.033 Uiso 1 1 calc R . . . .
C00Y C 0.4397(3) 0.4176(2) 0.43633(18) 0.0292(7) Uani 1 1 d . . . . .
H00Y H 0.466592 0.468219 0.409956 0.035 Uiso 1 1 calc R . . . .
C00Z C 0.1482(3) 0.4618(2) 0.9841(2) 0.0335(7) Uani 1 1 d . . . . .
H00Z H 0.114217 0.519081 1.009710 0.040 Uiso 1 1 calc R . . . .
C010 C 0.3537(2) -0.0310(2) 0.80395(18) 0.0279(6) Uani 1 1 d . . . . .
C011 C 0.3647(2) 0.2672(2) 0.51072(18) 0.0256(6) Uani 1 1 d . . . . .
H011 H 0.339904 0.214705 0.535622 0.031 Uiso 1 1 calc R . . . .
C012 C -0.0274(2) 0.2959(3) 0.8040(2) 0.0331(7) Uani 1 1 d . . . . .
H012 H -0.068672 0.361485 0.791325 0.040 Uiso 1 1 calc R . . . .
C013 C 0.1186(2) 0.4525(2) 0.91089(19) 0.0296(7) Uani 1 1 d . . . . .
H013 H 0.065093 0.503814 0.886373 0.036 Uiso 1 1 calc R . . . .
C014 C 0.6917(3) -0.0712(2) 0.5669(2) 0.0341(7) Uani 1 1 d . . . . .
H014 H 0.738937 -0.131362 0.552652 0.041 Uiso 1 1 calc R . . . .
C015 C 0.3641(2) 0.3930(2) 0.40235(19) 0.0302(7) Uani 1 1 d . . . . .
H015 H 0.337394 0.428138 0.353974 0.036 Uiso 1 1 calc R . . . .
C016 C 0.2754(3) 0.4986(2) 0.7301(2) 0.0340(7) Uani 1 1 d . . . . .
H016 H 0.279528 0.471173 0.784352 0.041 Uiso 1 1 calc R . . . .
C017 C 0.6645(3) 0.2080(3) 0.9163(2) 0.0422(8) Uani 1 1 d . . . . .
H01A H 0.660113 0.257630 0.870074 0.063 Uiso 1 1 calc GR . . . .
H01B H 0.733527 0.190657 0.936475 0.063 Uiso 1 1 calc GR . . . .
H01C H 0.610849 0.234184 0.958402 0.063 Uiso 1 1 calc GR . . . .
C018 C 0.3276(3) 0.3167(2) 0.43945(19) 0.0316(7) Uani 1 1 d . . . . .
H018 H 0.277045 0.298513 0.415801 0.038 Uiso 1 1 calc R . . . .
C019 C 0.6829(3) 0.2477(3) 0.6303(2) 0.0416(9) Uani 1 1 d . . . . .
H019 H 0.704156 0.197506 0.595636 0.050 Uiso 1 1 calc R . . . .
C01A C 0.0915(3) 0.1040(3) 0.8402(2) 0.0354(7) Uani 1 1 d . . . . .
H01D H 0.132289 0.037998 0.851866 0.042 Uiso 1 1 calc R . . . .
F01B F -0.0975(4) 0.7452(2) 0.7634(2) 0.1192(16) Uani 1 1 d . . . . .
C01C C 0.5797(2) 0.0244(2) 0.66548(19) 0.0292(7) Uani 1 1 d . . . . .
H01E H 0.548056 0.028975 0.718519 0.035 Uiso 1 1 calc R . . . .
C01D C 0.2636(3) 0.5792(2) 0.5722(2) 0.0368(8) Uani 1 1 d . . . . .
H01F H 0.259983 0.606527 0.517953 0.044 Uiso 1 1 calc R . . . .
C01E C 0.5508(3) 0.3501(3) 0.7144(2) 0.0357(8) Uani 1 1 d . . . . .
H01G H 0.481463 0.369433 0.738423 0.043 Uiso 1 1 calc R . . . .
C01F C 0.0026(3) 0.3660(3) 0.5569(2) 0.0421(9) Uani 1 1 d . . . . .
H01H H -0.052256 0.417951 0.534652 0.050 Uiso 1 1 calc R . . . .
C01G C 0.6480(3) -0.0638(2) 0.6444(2) 0.0321(7) Uani 1 1 d . . . . .
H01I H 0.664558 -0.119074 0.683351 0.038 Uiso 1 1 calc R . . . .
C01H C 0.4397(3) -0.1819(3) 0.6883(2) 0.0442(9) Uani 1 1 d . . . . .
H01J H 0.371013 -0.165389 0.667575 0.066 Uiso 1 1 calc GR . . . .
H01K H 0.477300 -0.250728 0.682740 0.066 Uiso 1 1 calc GR . . . .
H01L H 0.479465 -0.140405 0.657892 0.066 Uiso 1 1 calc GR . . . .
C01I C 0.5467(3) -0.1855(3) 0.8429(2) 0.0404(8) Uani 1 1 d . . . . .
H01M H 0.580719 -0.135480 0.821185 0.061 Uiso 1 1 calc GR . . . .
H01N H 0.593089 -0.250162 0.832037 0.061 Uiso 1 1 calc GR . . . .
H01O H 0.531414 -0.183593 0.900784 0.061 Uiso 1 1 calc GR . . . .
C01J C 0.2949(3) 0.5881(3) 0.7067(2) 0.0379(8) Uani 1 1 d . . . . .
H01P H 0.313346 0.621201 0.744725 0.045 Uiso 1 1 calc R . . . .
C01K C 0.2874(3) 0.6285(3) 0.6281(2) 0.0420(9) Uani 1 1 d . . . . .
H01Q H 0.298556 0.690446 0.612476 0.050 Uiso 1 1 calc R . . . .
C01L C 0.0971(3) 0.1960(3) 0.5734(2) 0.0405(8) Uani 1 1 d . . . . .
H01R H 0.106400 0.130860 0.562790 0.049 Uiso 1 1 calc R . . . .
C01M C 0.6002(3) 0.0966(3) 0.5313(2) 0.0431(9) Uani 1 1 d . . . . .
H01S H 0.583510 0.151418 0.491989 0.052 Uiso 1 1 calc R . . . .
C01N C -0.0737(3) 0.2210(3) 0.8166(2) 0.0456(10) Uani 1 1 d . . . . .
H01T H -0.146251 0.235283 0.811408 0.055 Uiso 1 1 calc R . . . .
C01O C -0.0148(3) 0.1261(3) 0.8366(3) 0.0445(9) Uani 1 1 d . . . . .
H01U H -0.047358 0.075661 0.848049 0.053 Uiso 1 1 calc R . . . .
C01P C 0.6478(3) 0.0030(3) 0.9726(2) 0.0402(8) Uani 1 1 d . . . . .
H01V H 0.594965 0.030310 1.014811 0.060 Uiso 1 1 calc GR . . . .
H01W H 0.717005 -0.017361 0.992851 0.060 Uiso 1 1 calc GR . . . .
H01X H 0.633621 -0.053651 0.955874 0.060 Uiso 1 1 calc GR . . . .
C01Q C 0.6672(3) 0.0080(3) 0.5105(2) 0.0472(10) Uani 1 1 d . . . . .
H01Y H 0.696210 0.002174 0.456925 0.057 Uiso 1 1 calc R . . . .
C01R C 0.0183(3) 0.2719(3) 0.5402(2) 0.0468(10) Uani 1 1 d . . . . .
H01Z H -0.025222 0.259069 0.505667 0.056 Uiso 1 1 calc R . . . .
C01S C 0.7239(3) 0.3658(3) 0.6950(3) 0.0585(13) Uani 1 1 d . . . . .
H01 H 0.772929 0.397256 0.704516 0.070 Uiso 1 1 calc R . . . .
C01T C 0.6227(3) 0.3956(3) 0.7298(2) 0.0489(10) Uani 1 1 d . . . . .
H0AA H 0.602478 0.446482 0.763832 0.059 Uiso 1 1 calc R . . . .
C01U C 0.7535(3) 0.2923(3) 0.6475(3) 0.0543(12) Uani 1 1 d . . . . .
H1AA H 0.823801 0.271076 0.625637 0.065 Uiso 1 1 calc R . . . .
C01V C 0.7377(3) 0.0469(3) 0.8031(2) 0.0410(8) Uani 1 1 d . . . . .
H2AA H 0.718980 -0.006550 0.784773 0.061 Uiso 1 1 calc GR . . . .
H H 0.807862 0.021912 0.821781 0.061 Uiso 1 1 calc GR . . . .
HA H 0.736318 0.098413 0.758711 0.061 Uiso 1 1 calc GR . . . .
C01W C 0.3415(3) -0.2346(3) 0.8512(2) 0.0437(9) Uani 1 1 d . . . . .
H3AA H 0.322647 -0.215531 0.905594 0.065 Uiso 1 1 calc GR . . . .
HB H 0.380630 -0.304211 0.853587 0.065 Uiso 1 1 calc GR . . . .
HC H 0.277956 -0.222695 0.824032 0.065 Uiso 1 1 calc GR . . . .
C01X C -0.0945(3) 0.8263(3) 0.9364(3) 0.0529(10) Uani 1 1 d . . . . .
H4AA H -0.141128 0.828240 0.895004 0.063 Uiso 1 1 calc R . . . .
HD H -0.136507 0.834924 0.988374 0.063 Uiso 1 1 calc R . . . .
O01Y O 0.8250(3) 0.1027(4) 0.3753(3) 0.1099(15) Uani 1 1 d D . . . .
C01Z C -0.0087(4) 0.7302(4) 0.9415(4) 0.0712(15) Uani 1 1 d . . . . .
H5AA H 0.013246 0.705500 0.888596 0.085 Uiso 0.515(18) 1 calc R . P A 1
HE H -0.029468 0.679830 0.979677 0.085 Uiso 0.515(18) 1 calc R . P A 1
HF H -0.018644 0.668912 0.962201 0.085 Uiso 0.485(18) 1 calc R . P A 2
C020 C -0.0864(4) 0.6833(3) 0.7100(3) 0.0630(13) Uani 1 1 d . . . . .
C021 C 0.0587(4) 0.8609(4) 0.9350(4) 0.0817(18) Uani 1 1 d . . . . .
H02A H 0.074697 0.901371 0.971467 0.098 Uiso 0.515(18) 1 calc R . P A 1
H02B H 0.105468 0.861377 0.885439 0.098 Uiso 0.515(18) 1 calc R . P A 1
H02C H 0.066598 0.863737 0.991875 0.098 Uiso 0.485(18) 1 calc R . P A 2
H02D H 0.105065 0.893751 0.900520 0.098 Uiso 0.485(18) 1 calc R . P A 2
C022 C 0.8979(5) 0.1188(6) 0.4216(4) 0.111(2) Uani 1 1 d D . . . .
H02G H 0.882556 0.099104 0.478982 0.133 Uiso 1 1 calc R . . . .
H02H H 0.893918 0.188943 0.414950 0.133 Uiso 1 1 calc R . . . .
C023 C 0.9898(5) 0.0459(7) 0.3113(5) 0.114(3) Uani 1 1 d . . . . .
H02I H 1.034795 0.075832 0.272497 0.137 Uiso 1 1 calc R . . . .
H02J H 1.008174 -0.024521 0.304570 0.137 Uiso 1 1 calc R . . . .
C024 C 1.0036(6) 0.0589(7) 0.3932(5) 0.126(3) Uani 1 1 d . . . . .
H02K H 1.056049 0.093719 0.393808 0.151 Uiso 1 1 calc R . . . .
H02L H 1.025168 -0.004824 0.426381 0.151 Uiso 1 1 calc R . . . .
C026 C 0.8808(6) 0.0939(7) 0.2989(3) 0.127(3) Uani 1 1 d D . . . .
H02M H 0.872145 0.159379 0.269014 0.152 Uiso 1 1 calc R . . . .
H02N H 0.854183 0.054750 0.267769 0.152 Uiso 1 1 calc R . . . .
C028 C 0.0763(7) 0.7624(7) 0.9723(7) 0.050(3) Uani 0.515(18) 1 d . . P A 1
H02E H 0.068308 0.760481 1.031319 0.059 Uiso 0.515(18) 1 calc R . P A 1
H02F H 0.146773 0.720592 0.955721 0.059 Uiso 0.515(18) 1 calc R . P A 1
C029 C 0.0806(8) 0.7428(7) 0.9138(11) 0.070(6) Uani 0.485(18) 1 d . . P A 2
H029 H 0.140449 0.699465 0.889111 0.084 Uiso 0.485(18) 1 calc R . P A 2
O1_1 O 0.4896(5) 0.5226(5) 0.8720(4) 0.0592(18) Uani 0.483(5) 1 d D U P B -1
C1_1 C 0.4271(8) 0.4760(7) 0.9262(6) 0.063(3) Uani 0.483(5) 1 d D U P B -1
H1A_1 H 0.456795 0.403921 0.929446 0.076 Uiso 0.483(5) 1 calc R . P B -1
H1B_1 H 0.355044 0.494578 0.909919 0.076 Uiso 0.483(5) 1 calc R . P B -1
C2_1 C 0.4290(10) 0.5146(11) 1.0095(8) 0.077(4) Uani 0.483(5) 1 d D U P B -1
H2A_1 H 0.369317 0.573227 1.018685 0.093 Uiso 0.483(5) 1 calc R . P B -1
H2B_1 H 0.429352 0.463287 1.054761 0.093 Uiso 0.483(5) 1 calc R . P B -1
C3_1 C 0.5307(8) 0.5386(10) 0.9964(7) 0.068(3) Uani 0.483(5) 1 d D U P B -1
H3A_1 H 0.519837 0.606497 1.007930 0.082 Uiso 0.483(5) 1 calc R . P B -1
H3B_1 H 0.581259 0.493827 1.032706 0.082 Uiso 0.483(5) 1 calc R . P B -1
C4_1 C 0.5712(8) 0.5275(10) 0.9129(6) 0.078(3) Uani 0.483(5) 1 d D U P B -1
H4A_1 H 0.595567 0.584081 0.889370 0.093 Uiso 0.483(5) 1 calc R . P B -1
H4B_1 H 0.630513 0.467123 0.909553 0.093 Uiso 0.483(5) 1 calc R . P B -1

loop_
_atom_site_aniso_label
_atom_site_aniso_U_11
_atom_site_aniso_U_22
_atom_site_aniso_U_33
_atom_site_aniso_U_23
_atom_site_aniso_U_13
_atom_site_aniso_U_12
Rh01 0.02088(12) 0.02373(13) 0.01866(12) 0.00043(8) -0.00093(8) -0.00602(9)
P002 0.0212(3) 0.0228(4) 0.0174(4) -0.0005(3) -0.0022(3) -0.0069(3)
P003 0.0210(3) 0.0258(4) 0.0183(4) 0.0003(3) 0.0000(3) -0.0071(3)
Si2 0.0215(4) 0.0351(5) 0.0253(4) 0.0044(4) -0.0029(3) -0.0075(3)
S005 0.0318(4) 0.0482(5) 0.0307(4) -0.0103(4) -0.0065(3) 0.0061(4)
Si1 0.0339(5) 0.0259(4) 0.0259(4) -0.0049(3) -0.0018(4) -0.0047(4)
O007 0.0417(14) 0.0540(16) 0.0444(15) -0.0211(13) -0.0046(12) -0.0069(12)
O008 0.0548(17) 0.0620(18) 0.0380(15) -0.0056(13) -0.0155(13) 0.0084(14)
F009 0.0827(19) 0.0703(18) 0.0706(19) 0.0150(15) -0.0343(16) -0.0272(15)
C00A 0.0221(13) 0.0239(14) 0.0199(14) 0.0022(11) 0.0001(11) -0.0082(11)
O00B 0.0390(15) 0.099(3) 0.0439(17) -0.0136(17) -0.0041(13) 0.0204(16)
C00C 0.0222(14) 0.0309(16) 0.0225(15) 0.0013(12) -0.0031(11) -0.0101(12)
C00D 0.0234(14) 0.0280(15) 0.0180(14) -0.0012(11) -0.0010(11) -0.0041(11)
C00E 0.0223(13) 0.0209(14) 0.0263(15) 0.0015(12) -0.0027(11) -0.0040(11)
O00F 0.065(2) 0.0498(18) 0.088(2) 0.0253(17) -0.0199(18) -0.0207(15)
C00G 0.0225(14) 0.0360(17) 0.0177(14) -0.0044(12) -0.0010(11) -0.0104(12)
C00H 0.0249(14) 0.0235(14) 0.0173(14) 0.0015(11) -0.0029(11) -0.0057(11)
C00I 0.0258(14) 0.0245(14) 0.0147(13) 0.0023(11) -0.0014(11) -0.0057(11)
C00J 0.0224(14) 0.0302(16) 0.0211(15) -0.0026(12) -0.0001(11) -0.0076(12)
C00K 0.0271(15) 0.0347(17) 0.0244(16) 0.0107(13) -0.0083(12) -0.0136(13)
C00L 0.0256(15) 0.051(2) 0.0220(16) -0.0047(14) -0.0027(12) -0.0100(14)
F00M 0.0548(17) 0.097(2) 0.142(3) 0.022(2) -0.0329(19) -0.0342(17)
C00N 0.0282(15) 0.0304(16) 0.0246(16) -0.0020(13) -0.0035(12) -0.0097(13)
C00O 0.0236(14) 0.0311(16) 0.0248(16) -0.0038(12) 0.0012(12) -0.0055(12)
C00P 0.0282(15) 0.0279(16) 0.0283(17) 0.0010(13) -0.0007(12) -0.0048(12)
C00Q 0.0240(14) 0.0306(16) 0.0189(14) 0.0007(12) -0.0023(11) -0.0083(12)
C00R 0.0261(15) 0.0411(18) 0.0289(17) -0.0104(14) 0.0052(12) -0.0156(14)
C00S 0.0209(13) 0.0269(15) 0.0190(14) -0.0026(11) -0.0016(11) -0.0024(11)
C00T 0.0267(15) 0.0294(16) 0.0220(15) 0.0004(12) -0.0028(12) -0.0069(12)
C00U 0.0217(13) 0.0322(16) 0.0208(14) -0.0019(12) -0.0008(11) -0.0115(12)
C00V 0.0207(13) 0.0272(15) 0.0218(15) -0.0019(12) 0.0008(11) -0.0084(11)
C00W 0.0350(17) 0.0416(19) 0.0235(16) -0.0092(14) -0.0034(13) -0.0096(14)
C00X 0.0226(14) 0.0344(17) 0.0235(15) -0.0024(13) -0.0026(12) -0.0058(12)
C00Y 0.0380(17) 0.0260(15) 0.0233(15) 0.0041(12) -0.0025(13) -0.0121(13)
C00Z 0.0345(17) 0.0341(18) 0.0303(17) -0.0097(14) 0.0009(14) -0.0065(14)
C010 0.0307(15) 0.0305(17) 0.0239(16) -0.0009(13) -0.0030(12) -0.0116(13)
C011 0.0265(14) 0.0275(15) 0.0228(15) -0.0026(12) 0.0000(12) -0.0089(12)
C012 0.0225(14) 0.0358(18) 0.0361(18) 0.0035(14) -0.0011(13) -0.0049(13)
C013 0.0271(15) 0.0288(16) 0.0302(17) -0.0034(13) -0.0034(13) -0.0037(12)
C014 0.0312(16) 0.0312(17) 0.0344(18) -0.0066(14) 0.0026(14) -0.0017(13)
C015 0.0344(16) 0.0298(16) 0.0235(16) 0.0015(13) -0.0039(13) -0.0064(13)
C016 0.0376(17) 0.0367(18) 0.0305(17) -0.0029(14) -0.0022(14) -0.0154(14)
C017 0.0369(18) 0.049(2) 0.046(2) 0.0016(17) -0.0125(16) -0.0194(16)
C018 0.0344(16) 0.0347(17) 0.0276(17) -0.0028(13) -0.0065(13) -0.0119(14)
C019 0.0288(17) 0.056(2) 0.038(2) 0.0137(17) -0.0044(14) -0.0164(16)
C01A 0.0306(16) 0.0332(18) 0.043(2) 0.0041(15) -0.0047(14) -0.0126(14)
F01B 0.206(4) 0.0609(19) 0.109(3) -0.0189(19) -0.081(3) -0.038(2)
C01C 0.0300(15) 0.0317(16) 0.0243(16) -0.0018(13) 0.0004(12) -0.0084(13)
C01D 0.0362(18) 0.0306(17) 0.0366(19) 0.0069(14) 0.0018(15) -0.0062(14)
C01E 0.0412(18) 0.0358(18) 0.0354(18) 0.0085(15) -0.0147(15) -0.0201(15)
C01F 0.0285(17) 0.067(3) 0.0289(18) -0.0064(17) -0.0077(14) -0.0082(16)
C01G 0.0341(16) 0.0286(16) 0.0305(17) 0.0009(13) -0.0011(13) -0.0072(13)
C01H 0.053(2) 0.048(2) 0.034(2) -0.0149(17) 0.0036(17) -0.0155(18)
C01I 0.0346(18) 0.041(2) 0.039(2) -0.0062(16) -0.0069(15) 0.0008(15)
C01J 0.0443(19) 0.0323(18) 0.043(2) -0.0095(15) 0.0012(16) -0.0194(15)
C01K 0.044(2) 0.0278(17) 0.053(2) 0.0017(16) 0.0069(17) -0.0154(15)
C01L 0.0362(18) 0.058(2) 0.038(2) -0.0241(17) 0.0048(15) -0.0240(17)
C01M 0.051(2) 0.0373(19) 0.0255(18) 0.0046(15) 0.0057(15) 0.0027(16)
C01N 0.0232(16) 0.051(2) 0.060(2) 0.0172(19) -0.0083(16) -0.0156(15)
C01O 0.0333(18) 0.043(2) 0.061(3) 0.0134(18) -0.0098(17) -0.0230(16)
C01P 0.0373(18) 0.045(2) 0.0320(19) 0.0090(15) -0.0039(15) -0.0080(16)
C01Q 0.055(2) 0.042(2) 0.0278(19) -0.0038(16) 0.0087(16) 0.0050(17)
C01R 0.0314(18) 0.082(3) 0.036(2) -0.022(2) -0.0019(15) -0.0239(19)
C01S 0.056(3) 0.058(3) 0.074(3) 0.039(2) -0.045(2) -0.040(2)
C01T 0.066(3) 0.042(2) 0.049(2) 0.0147(18) -0.031(2) -0.0298(19)
C01U 0.0324(19) 0.067(3) 0.063(3) 0.031(2) -0.0151(18) -0.0267(19)
C01V 0.0275(16) 0.059(2) 0.0316(18) 0.0002(16) -0.0016(14) -0.0080(16)
C01W 0.062(2) 0.0343(19) 0.038(2) -0.0018(16) -0.0022(18) -0.0210(17)
C01X 0.052(2) 0.042(2) 0.062(3) -0.0043(19) -0.003(2) -0.0107(18)
O01Y 0.104(3) 0.129(4) 0.109(4) -0.027(3) -0.004(3) -0.048(3)
C01Z 0.055(3) 0.049(3) 0.107(4) -0.021(3) -0.027(3) 0.001(2)
C020 0.071(3) 0.052(3) 0.068(3) -0.008(2) -0.033(3) -0.011(2)
C021 0.062(3) 0.070(3) 0.109(5) 0.035(3) -0.009(3) -0.031(3)
C022 0.108(5) 0.122(6) 0.109(6) -0.046(5) -0.037(5) -0.020(5)
C023 0.079(4) 0.162(7) 0.121(6) -0.053(5) 0.017(4) -0.056(5)
C024 0.093(5) 0.144(7) 0.150(8) 0.000(6) -0.057(5) -0.037(5)
C026 0.102(6) 0.192(9) 0.070(4) -0.017(5) 0.011(4) -0.025(6)
C028 0.056(5) 0.051(5) 0.044(6) 0.009(4) -0.007(4) -0.024(4)
C029 0.052(6) 0.031(5) 0.114(15) 0.001(6) 0.022(6) -0.007(4)
O1_1 0.052(3) 0.062(4) 0.065(4) -0.005(3) -0.004(3) -0.020(3)
C1_1 0.061(5) 0.064(6) 0.073(6) 0.012(5) -0.022(4) -0.033(5)
C2_1 0.060(8) 0.108(11) 0.074(6) 0.007(7) -0.014(6) -0.045(7)
C3_1 0.048(7) 0.087(9) 0.071(6) -0.004(6) -0.011(5) -0.022(5)
C4_1 0.057(6) 0.114(9) 0.074(6) -0.010(6) -0.005(4) -0.043(6)

loop_
_atom_type_symbol
_atom_type_description
_atom_type_scat_dispersion_real
_atom_type_scat_dispersion_imag
_atom_type_scat_source
C C 0.0033 0.0016 'International Tables Vol C Tables 4.2.6.8 and 6.1.1.4'
H H 0.0000 0.0000 'International Tables Vol C Tables 4.2.6.8 and 6.1.1.4'
F F 0.0171 0.0103 'International Tables Vol C Tables 4.2.6.8 and 6.1.1.4'
O O 0.0106 0.0060 'International Tables Vol C Tables 4.2.6.8 and 6.1.1.4'
P P 0.1023 0.0942 'International Tables Vol C Tables 4.2.6.8 and 6.1.1.4'
Rh Rh -1.1178 0.9187 'International Tables Vol C Tables 4.2.6.8 and 6.1.1.4'
S S 0.1246 0.1234 'International Tables Vol C Tables 4.2.6.8 and 6.1.1.4'
Si Si 0.0817 0.0704 'International Tables Vol C Tables 4.2.6.8 and 6.1.1.4'

loop_
_geom_angle_atom_site_label_1
_geom_angle_atom_site_label_2
_geom_angle_atom_site_label_3
_geom_angle
P002 Rh01 P003 98.54(3)
P002 Rh01 C00A 87.83(8)
P002 Rh01 C00H 129.58(8)
C00A Rh01 P003 155.57(8)
C00H Rh01 P003 123.73(8)
C00H Rh01 C00A 65.45(10)
C00I Rh01 P002 95.10(8)
C00I Rh01 P003 160.54(8)
C00I Rh01 C00A 38.27(11)
C00I Rh01 C00H 37.96(10)
C00E P002 Rh01 115.95(10)
C00E P002 C00S 104.34(14)
C00G P002 Rh01 120.88(11)
C00G P002 C00E 106.87(14)
C00G P002 C00S 98.91(13)
C00S P002 Rh01 107.31(9)
C00D P003 Rh01 121.39(10)
C00D P003 C00K 103.88(14)
C00D P003 C00O 102.22(14)
C00K P003 Rh01 110.82(11)
C00K P003 C00O 103.65(15)
C00O P003 Rh01 113.06(10)
C017 Si2 C00T 104.49(16)
C01P Si2 C00T 105.28(15)
C01P Si2 C017 110.56(18)
C01V Si2 C00T 113.29(15)
C01V Si2 C017 112.16(18)
C01V Si2 C01P 110.70(18)
O007 S005 O008 114.53(17)
O007 S005 O00B 114.23(18)
O007 S005 C020 103.1(2)
O008 S005 C020 102.9(2)
O00B S005 O008 115.66(18)
O00B S005 C020 104.1(2)
C010 Si1 C01H 108.73(17)
C010 Si1 C01I 105.28(16)
C010 Si1 C01W 107.76(16)
C01H Si1 C01I 115.02(18)
C01H Si1 C01W 109.17(18)
C01I Si1 C01W 110.57(18)
C00C C00A Rh01 93.25(18)
C00C C00A C00I 118.8(3)
C00C C00A C00U 116.3(2)
C00I C00A Rh01 66.72(15)
C00I C00A C00U 122.2(3)
C00U C00A Rh01 126.0(2)
C010 C00C C00A 176.2(3)
C00N C00D P003 123.3(2)
C011 C00D P003 117.5(2)
C011 C00D C00N 119.2(3)
C00P C00E P002 122.9(2)
C00P C00E C016 119.3(3)
C016 C00E P002 117.8(2)
C01X O00F C021 107.6(3)
C00L C00G P002 121.2(2)
C00L C00G C00R 119.5(3)
C00R C00G P002 118.8(2)
C00I C00H Rh01 67.13(15)
C00T C00H Rh01 98.1(2)
C00T C00H C00I 165.1(3)
C00A C00I Rh01 75.01(16)
C00A C00I C00V 125.5(3)
C00H C00I Rh01 74.92(16)
C00H C00I C00A 115.5(3)
C00H C00I C00V 119.0(3)
C00V C00I Rh01 119.39(19)
C00V C00J C00S 121.3(3)
C013 C00J C00S 119.8(3)
C013 C00J C00V 118.8(3)
C019 C00K P003 122.2(3)
C01E C00K P003 118.5(2)
C01E C00K C019 119.3(3)
C00G C00L H00L 119.7
C00G C00L C01F 120.6(3)
C01F C00L H00L 119.7
C00D C00N H00N 120.1
C00Y C00N C00D 119.8(3)
C00Y C00N H00N 120.1
C01C C00O P003 119.9(2)
C01C C00O C01M 119.4(3)
C01M C00O P003 120.5(3)
C00E C00P H00P 119.7
C00E C00P C01D 120.5(3)
C01D C00P H00P 119.7
C00U C00Q C00S 120.8(3)
C012 C00Q C00S 119.8(3)
C012 C00Q C00U 119.4(3)
C00G C00R H00R 120.1
C00G C00R C01L 119.7(3)
C01L C00R H00R 120.1
P002 C00S H00S 107.6
C00J C00S P002 116.1(2)
C00J C00S H00S 107.6
C00Q C00S P002 108.0(2)
C00Q C00S C00J 109.6(2)
C00Q C00S H00S 107.6
Si2 C00T H00T 103.1
C00H C00T Si2 153.8(3)
C00H C00T H00T 103.1
C00Q C00U C00A 122.3(3)
C01A C00U C00A 118.0(3)
C01A C00U C00Q 119.8(3)
C00J C00V C00I 121.5(3)
C00X C00V C00I 118.5(3)
C00X C00V C00J 120.0(3)
C00X C00W H00W 120.3
C00X C00W C00Z 119.5(3)
C00Z C00W H00W 120.3
C00V C00X H00X 119.7
C00W C00X C00V 120.6(3)
C00W C00X H00X 119.7
C00N C00Y H00Y 119.7
C00N C00Y C015 120.7(3)
C015 C00Y H00Y 119.7
C00W C00Z H00Z 119.7
C013 C00Z C00W 120.6(3)
C013 C00Z H00Z 119.7
C00C C010 Si1 174.4(3)
C00D C011 H011 119.7
C018 C011 C00D 120.6(3)
C018 C011 H011 119.7
C00Q C012 H012 119.9
C00Q C012 C01N 120.2(3)
C01N C012 H012 119.9
C00J C013 H013 119.7
C00Z C013 C00J 120.6(3)
C00Z C013 H013 119.7
C01G C014 H014 119.9
C01Q C014 H014 119.9
C01Q C014 C01G 120.2(3)
C00Y C015 H015 120.2
C018 C015 C00Y 119.6(3)
C018 C015 H015 120.2
C00E C016 H016 120.0
C00E C016 C01J 120.1(3)
C01J C016 H016 120.0
Si2 C017 H01A 109.5
Si2 C017 H01B 109.5
Si2 C017 H01C 109.5
H01A C017 H01B 109.5
H01A C017 H01C 109.5
H01B C017 H01C 109.5
C011 C018 C015 120.1(3)
C011 C018 H018 120.0
C015 C018 H018 120.0
C00K C019 H019 120.1
C01U C019 C00K 119.8(4)
C01U C019 H019 120.1
C00U C01A H01D 119.9
C01O C01A C00U 120.2(3)
C01O C01A H01D 119.9
C00O C01C H01E 119.9
C00O C01C C01G 120.1(3)
C01G C01C H01E 119.9
C00P C01D H01F 120.0
C01K C01D C00P 120.0(3)
C01K C01D H01F 120.0
C00K C01E H01G 119.9
C00K C01E C01T 120.1(4)
C01T C01E H01G 119.9
C00L C01F H01H 120.1
C01R C01F C00L 119.7(3)
C01R C01F H01H 120.1
C014 C01G C01C 119.9(3)
C014 C01G H01I 120.0
C01C C01G H01I 120.0
Si1 C01H H01J 109.5
Si1 C01H H01K 109.5
Si1 C01H H01L 109.5
H01J C01H H01K 109.5
H01J C01H H01L 109.5
H01K C01H H01L 109.5
Si1 C01I H01M 109.5
Si1 C01I H01N 109.5
Si1 C01I H01O 109.5
H01M C01I H01N 109.5
H01M C01I H01O 109.5
H01N C01I H01O 109.5
C016 C01J H01P 120.1
C01K C01J C016 119.9(3)
C01K C01J H01P 120.1
C01D C01K H01Q 119.9
C01J C01K C01D 120.2(3)
C01J C01K H01Q 119.9
C00R C01L H01R 119.9
C01R C01L C00R 120.1(3)
C01R C01L H01R 119.9
C00O C01M H01S 120.0
C01Q C01M C00O 120.0(3)
C01Q C01M H01S 120.0
C012 C01N H01T 119.9
C01O C01N C012 120.1(3)
C01O C01N H01T 119.9
C01A C01O H01U 119.9
C01N C01O C01A 120.3(3)
C01N C01O H01U 119.9
Si2 C01P H01V 109.5
Si2 C01P H01W 109.5
Si2 C01P H01X 109.5
H01V C01P H01W 109.5
H01V C01P H01X 109.5
H01W C01P H01X 109.5
C014 C01Q C01M 120.3(3)
C014 C01Q H01Y 119.9
C01M C01Q H01Y 119.9
C01F C01R C01L 120.3(3)
C01F C01R H01Z 119.9
C01L C01R H01Z 119.9
C01T C01S H01 119.7
C01U C01S H01 119.7
C01U C01S C01T 120.5(4)
C01E C01T H0AA 120.4
C01S C01T C01E 119.3(4)
C01S C01T H0AA 120.4
C019 C01U H1AA 119.5
C01S C01U C019 120.9(4)
C01S C01U H1AA 119.5
Si2 C01V H2AA 109.5
Si2 C01V H 109.5
Si2 C01V HA 109.5
H2AA C01V H 109.5
H2AA C01V HA 109.5
H C01V HA 109.5
Si1 C01W H3AA 109.5
Si1 C01W HB 109.5
Si1 C01W HC 109.5
H3AA C01W HB 109.5
H3AA C01W HC 109.5
HB C01W HC 109.5
O00F C01X H4AA 110.3
O00F C01X HD 110.3
O00F C01X C01Z 106.9(4)
H4AA C01X HD 108.6
C01Z C01X H4AA 110.3
C01Z C01X HD 110.3
C026 O01Y C022 102.1(6)
C01X C01Z H5AA 111.8
C01X C01Z HE 111.8
C01X C01Z HF 124.6
C01X C01Z C028 99.9(5)
H5AA C01Z HE 109.5
C028 C01Z H5AA 111.8
C028 C01Z HE 111.8
C029 C01Z C01X 110.8(6)
C029 C01Z HF 124.6
F009 C020 S005 111.9(3)
F00M C020 S005 111.4(3)
F00M C020 F009 107.3(5)
F01B C020 S005 111.5(4)
F01B C020 F009 106.7(4)
F01B C020 F00M 107.7(4)
O00F C021 H02A 109.6
O00F C021 H02B 109.6
O00F C021 H02C 111.9
O00F C021 H02D 111.9
O00F C021 C028 110.1(5)
O00F C021 C029 99.4(6)
H02A C021 H02B 108.2
H02C C021 H02D 109.6
C028 C021 H02A 109.6
C028 C021 H02B 109.6
C029 C021 H02C 111.9
C029 C021 H02D 111.9
O01Y C022 H02G 110.2
O01Y C022 H02H 110.2
O01Y C022 C024 107.5(5)
H02G C022 H02H 108.5
C024 C022 H02G 110.2
C024 C022 H02H 110.2
H02I C023 H02J 108.6
C024 C023 H02I 110.4
C024 C023 H02J 110.4
C026 C023 H02I 110.4
C026 C023 H02J 110.4
C026 C023 C024 106.5(6)
C022 C024 H02K 111.2
C022 C024 H02L 111.2
C023 C024 C022 102.8(6)
C023 C024 H02K 111.2
C023 C024 H02L 111.2
H02K C024 H02L 109.1
O01Y C026 C023 107.5(6)
O01Y C026 H02M 110.2
O01Y C026 H02N 110.2
C023 C026 H02M 110.2
C023 C026 H02N 110.2
H02M C026 H02N 108.5
C01Z C028 H02E 111.2
C01Z C028 H02F 111.2
C021 C028 C01Z 102.8(6)
C021 C028 H02E 111.2
C021 C028 H02F 111.2
H02E C028 H02F 109.1
C01Z C029 C021 99.5(8)
C01Z C029 H029 130.2
C021 C029 H029 130.2
C4_1 O1_1 C1_1 107.6(8)
O1_1 C1_1 H1A_1 110.9
O1_1 C1_1 H1B_1 110.9
O1_1 C1_1 C2_1 104.0(7)
H1A_1 C1_1 H1B_1 109.0
C2_1 C1_1 H1A_1 110.9
C2_1 C1_1 H1B_1 111.0
C1_1 C2_1 H2A_1 111.7
C1_1 C2_1 H2B_1 111.7
H2A_1 C2_1 H2B_1 109.4
C3_1 C2_1 C1_1 100.5(8)
C3_1 C2_1 H2A_1 111.7
C3_1 C2_1 H2B_1 111.7
C2_1 C3_1 H3A_1 110.0
C2_1 C3_1 H3B_1 110.0
H3A_1 C3_1 H3B_1 108.4
C4_1 C3_1 C2_1 108.3(8)
C4_1 C3_1 H3A_1 110.0
C4_1 C3_1 H3B_1 110.0
O1_1 C4_1 C3_1 107.0(8)
O1_1 C4_1 H4A_1 110.3
O1_1 C4_1 H4B_1 110.3
C3_1 C4_1 H4A_1 110.3
C3_1 C4_1 H4B_1 110.3
H4A_1 C4_1 H4B_1 108.6

loop_
_geom_bond_atom_site_label_1
_geom_bond_atom_site_label_2
_geom_bond_distance
Rh01 P002 2.1929(8)
Rh01 P003 2.3184(8)
Rh01 C00A 2.237(3)
Rh01 C00H 2.230(3)
Rh01 C00I 2.128(3)
P002 C00E 1.819(3)
P002 C00G 1.816(3)
P002 C00S 1.883(3)
P003 C00D 1.815(3)
P003 C00K 1.821(3)
P003 C00O 1.830(3)
Si2 C00T 1.861(3)
Si2 C017 1.858(4)
Si2 C01P 1.857(3)
Si2 C01V 1.845(4)
S005 O007 1.429(3)
S005 O008 1.433(3)
S005 O00B 1.429(3)
S005 C020 1.808(5)
Si1 C010 1.844(3)
Si1 C01H 1.852(4)
Si1 C01I 1.855(4)
Si1 C01W 1.858(4)
F009 C020 1.331(5)
C00A C00C 1.429(4)
C00A C00I 1.435(4)
C00A C00U 1.487(4)
C00C C010 1.197(4)
C00D C00N 1.395(4)
C00D C011 1.393(4)
C00E C00P 1.383(4)
C00E C016 1.394(4)
O00F C01X 1.407(5)
O00F C021 1.409(6)
C00G C00L 1.380(4)
C00G C00R 1.389(4)
C00H C00I 1.420(4)
C00H C00T 1.218(4)
C00I C00V 1.478(4)
C00J C00S 1.512(4)
C00J C00V 1.400(4)
C00J C013 1.396(4)
C00K C019 1.395(5)
C00K C01E 1.386(5)
C00L H00L 0.9500
C00L C01F 1.390(5)
F00M C020 1.327(6)
C00N H00N 0.9500
C00N C00Y 1.385(4)
C00O C01C 1.381(4)
C00O C01M 1.387(5)
C00P H00P 0.9500
C00P C01D 1.386(5)
C00Q C00S 1.498(4)
C00Q C00U 1.397(4)
C00Q C012 1.389(4)
C00R H00R 0.9500
C00R C01L 1.391(4)
C00S H00S 1.0000
C00T H00T 0.9500
C00U C01A 1.391(4)
C00V C00X 1.395(4)
C00W H00W 0.9500
C00W C00X 1.383(4)
C00W C00Z 1.384(5)
C00X H00X 0.9500
C00Y H00Y 0.9500
C00Y C015 1.387(4)
C00Z H00Z 0.9500
C00Z C013 1.383(5)
C011 H011 0.9500
C011 C018 1.381(4)
C012 H012 0.9500
C012 C01N 1.390(5)
C013 H013 0.9500
C014 H014 0.9500
C014 C01G 1.378(5)
C014 C01Q 1.369(5)
C015 H015 0.9500
C015 C018 1.387(5)
C016 H016 0.9500
C016 C01J 1.395(5)
C017 H01A 0.9800
C017 H01B 0.9800
C017 H01C 0.9800
C018 H018 0.9500
C019 H019 0.9500
C019 C01U 1.381(5)
C01A H01D 0.9500
C01A C01O 1.380(5)
F01B C020 1.321(6)
C01C H01E 0.9500
C01C C01G 1.388(4)
C01D H01F 0.9500
C01D C01K 1.381(5)
C01E H01G 0.9500
C01E C01T 1.396(5)
C01F H01H 0.9500
C01F C01R 1.373(6)
C01G H01I 0.9500
C01H H01J 0.9800
C01H H01K 0.9800
C01H H01L 0.9800
C01I H01M 0.9800
C01I H01N 0.9800
C01I H01O 0.9800
C01J H01P 0.9500
C01J C01K 1.380(5)
C01K H01Q 0.9500
C01L H01R 0.9500
C01L C01R 1.381(6)
C01M H01S 0.9500
C01M C01Q 1.384(5)
C01N H01T 0.9500
C01N C01O 1.376(5)
C01O H01U 0.9500
C01P H01V 0.9800
C01P H01W 0.9800
C01P H01X 0.9800
C01Q H01Y 0.9500
C01R H01Z 0.9500
C01S H01 0.9500
C01S C01T 1.387(7)
C01S C01U 1.354(7)
C01T H0AA 0.9500
C01U H1AA 0.9500
C01V H2AA 0.9800
C01V H 0.9800
C01V HA 0.9800
C01W H3AA 0.9800
C01W HB 0.9800
C01W HC 0.9800
C01X H4AA 0.9900
C01X HD 0.9900
C01X C01Z 1.510(6)
O01Y C022 1.4194(10)
O01Y C026 1.4192(10)
C01Z H5AA 0.9900
C01Z HE 0.9900
C01Z HF 0.9500
C01Z C028 1.533(10)
C01Z C029 1.299(11)
C021 H02A 0.9900
C021 H02B 0.9900
C021 H02C 0.9900
C021 H02D 0.9900
C021 C028 1.436(9)
C021 C029 1.721(13)
C022 H02G 0.9900
C022 H02H 0.9900
C022 C024 1.488(10)
C023 H02I 0.9900
C023 H02J 0.9900
C023 C024 1.465(10)
C023 C026 1.450(10)
C024 H02K 0.9900
C024 H02L 0.9900
C026 H02M 0.9900
C026 H02N 0.9900
C028 H02E 0.9900
C028 H02F 0.9900
C029 H029 0.9500
O1_1 C1_1 1.418(10)
O1_1 C4_1 1.394(10)
C1_1 H1A_1 0.9900
C1_1 H1B_1 0.9900
C1_1 C2_1 1.592(14)
C2_1 H2A_1 0.9900
C2_1 H2B_1 0.9900
C2_1 C3_1 1.504(11)
C3_1 H3A_1 0.9900
C3_1 H3B_1 0.9900
C3_1 C4_1 1.467(13)
C4_1 H4A_1 0.9900
C4_1 H4B_1 0.9900
